data_4114591
loop_
_publ_author_name
'Mayra B. Reyes'
'Emil B. Lobkovsky'
'Barry K. Carpenter'

_publ_section_title
;
 Interplay of Orbital Symmetry and Nonstatistical Dynamics in the Thermal
 Rearrangements of Bicyclo[n.1.0]polyenes
;
_journal_name_full 'Journal of the American Chemical Society'
_journal_page_first 641
_journal_page_last 651
_journal_paper_doi 10.1021/ja017083j
_journal_volume 124
_journal_year 2002
_chemical_formula_sum 'C15 H18 N2 O2'
_chemical_formula_weight 258.31
_chemical_name_systematic
; 
 ? 
;
_space_group_IT_number 2
_symmetry_cell_setting triclinic
_symmetry_space_group_name_Hall '-P 1'
_symmetry_space_group_name_H-M 'P -1'
_atom_sites_solution_hydrogens mixed
_atom_sites_solution_primary direct
_atom_sites_solution_secondary difmap
_audit_creation_method SHELXL-97
_cell_angle_alpha 94.2070(17)
_cell_angle_beta 96.9300(13)
_cell_angle_gamma 102.4230(16)
_cell_formula_units_Z 2
_cell_length_a 6.3516(6)
_cell_length_b 10.3942(10)
_cell_length_c 10.7314(10)
_cell_measurement_temperature 293(2)
_cell_volume 683.23(11)
_computing_cell_refinement SAINT
_computing_data_collection SMART
_computing_data_reduction SAINT
_computing_molecular_graphics SHELXTL
_computing_publication_material SHELXTL
_computing_structure_refinement 'SHELXL-97 (Sheldrick, 1997)'
_computing_structure_solution 'SHELXS-97 (Sheldrick, 1990)'
_diffrn_ambient_temperature 293(2)
_diffrn_measured_fraction_theta_full 0.972
_diffrn_measured_fraction_theta_max 0.972
_diffrn_measurement_device_type 'Bruker 1K CCD SMART'
_diffrn_measurement_method '0.3 deg. omega scans'
_diffrn_radiation_monochromator graphite
_diffrn_radiation_source 'fine-focus sealed tube'
_diffrn_radiation_type MoK\a
_diffrn_radiation_wavelength 0.71073
_diffrn_reflns_av_R_equivalents 0.1189
_diffrn_reflns_av_sigmaI/netI 0.1939
_diffrn_reflns_limit_h_max 7
_diffrn_reflns_limit_h_min -6
_diffrn_reflns_limit_k_max 12
_diffrn_reflns_limit_k_min -9
_diffrn_reflns_limit_l_max 12
_diffrn_reflns_limit_l_min -12
_diffrn_reflns_number 3417
_diffrn_reflns_theta_full 24.71
_diffrn_reflns_theta_max 24.71
_diffrn_reflns_theta_min 1.92
_exptl_absorpt_coefficient_mu 0.084
_exptl_absorpt_correction_type SADABS
_exptl_crystal_colour colorless
_exptl_crystal_density_diffrn 1.256
_exptl_crystal_description plate
_exptl_crystal_F_000 276
_exptl_crystal_size_max 0.4
_exptl_crystal_size_mid 0.4
_exptl_crystal_size_min 0.05
_refine_diff_density_max 0.375
_refine_diff_density_min -0.250
_refine_diff_density_rms 0.053
_refine_ls_extinction_coef 0.066(11)
_refine_ls_extinction_expression Fc^*^=kFc[1+0.001xFc^2^\l^3^/sin(2\q)]^-1/4^
_refine_ls_extinction_method SHELXL
_refine_ls_goodness_of_fit_all 0.617
_refine_ls_goodness_of_fit_ref 0.617
_refine_ls_hydrogen_treatment mixed
_refine_ls_matrix_type full
_refine_ls_number_parameters 213
_refine_ls_number_reflns 2267
_refine_ls_number_restraints 0
_refine_ls_R_factor_all 0.0697
_refine_ls_R_factor_obs 0.0528
_refine_ls_shift/su_max 0.067
_refine_ls_shift/su_mean 0.006
_refine_ls_structure_factor_coef Fsqd
_refine_ls_weighting_details 'calc w=1/[\s^2^(Fo^2^)+(0.0000P)^2^+0.0000P] where P=(Fo^2^+2Fc^2^)/3'
_refine_ls_weighting_scheme calc
_refine_ls_wR_factor_all 0.1449
_refine_ls_wR_factor_obs 0.1322
_reflns_number_gt 1550
_reflns_number_total 2267
_reflns_threshold_expression >2sigma(I)
_cod_data_source_file ja017083j_s2_2.cif
_cod_data_source_block compound6
_cod_database_code 4114591

loop_
_symmetry_equiv_pos_as_xyz
'x, y, z'
'-x, -y, -z'

loop_
_atom_site_label
_atom_site_type_symbol
_atom_site_fract_x
_atom_site_fract_y
_atom_site_fract_z
_atom_site_U_iso_or_equiv
_atom_site_adp_type
_atom_site_occupancy
_atom_site_symmetry_multiplicity
_atom_site_calc_flag
_atom_site_refinement_flags
O1 O 0.4718(2) 0.46930(15) 0.83373(13) 0.0245(4) Uani 1 1 d .
N1 N 0.4770(3) 0.0822(2) 0.75324(19) 0.0364(6) Uani 1 1 d .
N2 N 0.7100(3) 0.3992(2) 0.96934(17) 0.0241(5) Uani 1 1 d .
H2C H 0.652(4) 0.438(3) 1.039(2) 0.037(7) Uiso 1 1 d .
H2B H 0.799(4) 0.354(3) 0.980(2) 0.038(8) Uiso 1 1 d .
C1 C 0.6821(3) 0.3275(2) 0.74305(18) 0.0174(5) Uani 1 1 d .
C2 C 0.6163(3) 0.3833(2) 0.61811(18) 0.0216(5) Uani 1 1 d .
H2 H 0.480(4) 0.411(2) 0.6222(18) 0.021(5) Uiso 1 1 d .
C3 C 0.5946(4) 0.2882(2) 0.5022(2) 0.0299(6) Uani 1 1 d .
H3 H 0.465(4) 0.292(2) 0.440(2) 0.031(6) Uiso 1 1 d .
C4 C 0.7227(4) 0.2055(3) 0.4803(2) 0.0331(6) Uani 1 1 d .
H4 H 0.677(4) 0.153(3) 0.402(2) 0.037(7) Uiso 1 1 d .
C5 C 0.9140(4) 0.1867(2) 0.5601(2) 0.0309(6) Uani 1 1 d .
H5 H 0.983(4) 0.117(3) 0.515(2) 0.040(7) Uiso 1 1 d .
C6 C 1.0053(4) 0.2448(2) 0.6738(2) 0.0250(5) Uani 1 1 d .
H6 H 1.139(4) 0.220(2) 0.7131(19) 0.029(6) Uiso 1 1 d .
C7 C 0.9338(3) 0.3500(2) 0.75081(19) 0.0182(5) Uani 1 1 d .
H7 H 1.005(3) 0.360(2) 0.8421(17) 0.009(5) Uiso 1 1 d .
C8 C 0.9853(4) 0.4779(2) 0.68999(19) 0.0232(5) Uani 1 1 d .
H8 H 1.134(4) 0.530(3) 0.695(2) 0.034(6) Uiso 1 1 d .
C9 C 0.8142(4) 0.4957(2) 0.61732(19) 0.0245(5) Uani 1 1 d .
H9 H 0.814(4) 0.564(3) 0.562(2) 0.042(7) Uiso 1 1 d .
C10 C 0.5709(3) 0.1887(2) 0.74736(19) 0.0223(5) Uani 1 1 d .
C11 C 0.6141(3) 0.4064(2) 0.85420(18) 0.0181(5) Uani 1 1 d .
O1S O 0.9730(2) 0.21252(17) 1.02773(15) 0.0363(5) Uani 1 1 d .
C1S C 1.2000(4) 0.2219(3) 1.0338(2) 0.0343(6) Uani 1 1 d .
H1SA H 1.2739 0.3111 1.0220 0.041 Uiso 1 1 calc R
H1SB H 1.2286 0.1612 0.9682 0.041 Uiso 1 1 calc R
C2S C 1.2773(5) 0.1878(4) 1.1583(3) 0.0639(10) Uani 1 1 d .
H2SA H 1.3371 0.2671 1.2161 0.077 Uiso 1 1 calc R
H2SB H 1.3888 0.1376 1.1529 0.077 Uiso 1 1 calc R
C3S C 1.0839(5) 0.1073(3) 1.2011(3) 0.0629(9) Uani 1 1 d .
H3SA H 1.0903 0.1227 1.2918 0.075 Uiso 1 1 calc R
H3SB H 1.0719 0.0137 1.1781 0.075 Uiso 1 1 calc R
C4S C 0.8966(5) 0.1529(3) 1.1340(3) 0.0484(8) Uani 1 1 d .
H4SA H 0.7742 0.0784 1.1070 0.058 Uiso 1 1 calc R
H4SB H 0.8506 0.2165 1.1892 0.058 Uiso 1 1 calc R

loop_
_atom_site_aniso_label
_atom_site_aniso_U_11
_atom_site_aniso_U_22
_atom_site_aniso_U_33
_atom_site_aniso_U_23
_atom_site_aniso_U_13
_atom_site_aniso_U_12
O1 0.0219(8) 0.0274(9) 0.0280(8) 0.0048(7) 0.0022(6) 0.0143(7)
N1 0.0340(12) 0.0232(13) 0.0537(13) 0.0080(10) 0.0161(10) 0.0032(10)
N2 0.0241(10) 0.0304(12) 0.0217(10) 0.0075(8) 0.0027(8) 0.0136(9)
C1 0.0156(10) 0.0139(11) 0.0233(11) 0.0058(9) 0.0031(8) 0.0034(8)
C2 0.0206(12) 0.0254(13) 0.0218(11) 0.0075(9) 0.0017(9) 0.0107(10)
C3 0.0315(13) 0.0339(15) 0.0233(12) 0.0029(10) 0.0006(10) 0.0075(11)
C4 0.0403(15) 0.0297(15) 0.0291(13) -0.0019(11) 0.0077(11) 0.0077(12)
C5 0.0372(14) 0.0228(14) 0.0397(14) 0.0094(11) 0.0187(11) 0.0125(11)
C6 0.0231(12) 0.0247(13) 0.0340(13) 0.0137(10) 0.0121(10) 0.0123(10)
C7 0.0148(11) 0.0190(12) 0.0227(11) 0.0073(9) 0.0033(8) 0.0061(9)
C8 0.0217(12) 0.0200(12) 0.0294(12) 0.0080(10) 0.0088(9) 0.0036(10)
C9 0.0334(13) 0.0206(12) 0.0241(12) 0.0103(10) 0.0091(9) 0.0102(10)
C10 0.0185(11) 0.0219(14) 0.0289(12) 0.0054(10) 0.0070(9) 0.0071(10)
C11 0.0127(10) 0.0154(11) 0.0259(11) 0.0054(9) 0.0038(8) 0.0009(9)
O1S 0.0241(9) 0.0457(12) 0.0471(10) 0.0259(9) 0.0107(7) 0.0153(8)
C1S 0.0226(12) 0.0333(15) 0.0484(14) 0.0128(12) 0.0056(10) 0.0061(11)
C2S 0.0493(19) 0.081(3) 0.065(2) 0.0354(19) -0.0050(15) 0.0213(17)
C3S 0.072(2) 0.061(2) 0.0580(18) 0.0409(17) 0.0035(16) 0.0114(17)
C4S 0.0481(17) 0.0417(17) 0.0684(19) 0.0313(15) 0.0322(14) 0.0164(13)

loop_
_atom_type_symbol
_atom_type_description
_atom_type_scat_dispersion_real
_atom_type_scat_dispersion_imag
_atom_type_scat_source
C C 0.0033 0.0016 'International Tables Vol C Tables 4.2.6.8 and 6.1.1.4'
H H 0.0000 0.0000 'International Tables Vol C Tables 4.2.6.8 and 6.1.1.4'
O O 0.0106 0.0060 'International Tables Vol C Tables 4.2.6.8 and 6.1.1.4'
N N 0.0061 0.0033 'International Tables Vol C Tables 4.2.6.8 and 6.1.1.4'

loop_
_geom_angle_atom_site_label_1
_geom_angle_atom_site_label_2
_geom_angle_atom_site_label_3
_geom_angle
C10 C1 C2 113.34(16)
C10 C1 C11 105.32(16)
C2 C1 C11 109.32(16)
C10 C1 C7 113.85(17)
C2 C1 C7 102.98(16)
C11 C1 C7 112.15(15)
C3 C2 C9 108.35(18)
C3 C2 C1 114.10(18)
C9 C2 C1 100.51(16)
C4 C3 C2 126.8(2)
C3 C4 C5 128.8(2)
C6 C5 C4 129.8(2)
C5 C6 C7 127.1(2)
C6 C7 C8 108.49(17)
C6 C7 C1 113.46(17)
C8 C7 C1 100.56(16)
C9 C8 C7 111.44(19)
C8 C9 C2 111.6(2)
N1 C10 C1 177.0(2)
O1 C11 N2 122.6(2)
O1 C11 C1 120.05(17)
N2 C11 C1 117.30(19)
C1S O1S C4S 109.80(18)
O1S C1S C2S 107.3(2)
C1S C2S C3S 105.2(2)
C2S C3S C4S 104.3(2)
O1S C4S C3S 106.2(2)

loop_
_geom_bond_atom_site_label_1
_geom_bond_atom_site_label_2
_geom_bond_distance
O1 C11 1.233(2)
N1 C10 1.149(3)
N2 C11 1.325(3)
C1 C10 1.471(3)
C1 C2 1.547(3)
C1 C11 1.554(3)
C1 C7 1.556(3)
C2 C3 1.505(3)
C2 C9 1.522(3)
C3 C4 1.332(3)
C4 C5 1.457(3)
C5 C6 1.327(3)
C6 C7 1.502(3)
C7 C8 1.513(3)
C8 C9 1.314(3)
O1S C1S 1.417(3)
O1S C4S 1.425(3)
C1S C2S 1.463(4)
C2S C3S 1.473(4)
C3S C4S 1.498(4)
